data_1572550
loop_
_publ_author_name
'Kulyabin, Pavel S.'
'Goryunov, Georgy P.'
'Iashin, Andrei N.'
'Mladentsev, Dmitry Y.'
'Uborsky, Dmitry V.'
'Ehm, Christian'
'Canich, Jo Ann M.'
'Hagadorn, John R.'
'Voskoboynikov, Alexander Z.'

_publ_section_title
;
 Reversible C-C bond formation in group 4 metal complexes: nitrile
 extrusion <i>via</i> &#x3b2;-aryl elimination.
;
_journal_issue 38
_journal_name_full 'Chemical science'
_journal_page_first 15825
_journal_page_last 15834
_journal_paper_doi 10.1039/d4sc02173h
_journal_volume 15
_journal_year 2024
_chemical_formula_moiety 'C35 H50 Hf N4 Si'
_chemical_formula_sum 'C35 H50 Hf N4 Si'
_chemical_formula_weight 733.37
_space_group_crystal_system orthorhombic
_space_group_IT_number 61
_space_group_name_Hall '-P 2ac 2ab'
_space_group_name_H-M_alt 'P b c a'
_atom_sites_solution_hydrogens geom
_atom_sites_solution_primary dual
_audit_creation_date 2022-12-01
_audit_creation_method
;
Olex2 1.5
(compiled 2022.04.07 svn.rca3783a0 for OlexSys, GUI svn.r6498)
;
_audit_update_record
;
2023-10-16 deposited with the CCDC.	2024-09-10 downloaded from the CCDC.
;
_cell_angle_alpha 90
_cell_angle_beta 90
_cell_angle_gamma 90
_cell_formula_units_Z 8
_cell_length_a 16.1939(14)
_cell_length_b 15.9751(10)
_cell_length_c 27.1492(16)
_cell_measurement_reflns_used 4274
_cell_measurement_temperature 120.00
_cell_measurement_theta_max 25.29
_cell_measurement_theta_min 2.52
_cell_volume 7023.5(9)
_computing_cell_refinement 'SAINT V8.40B (?, 2016)'
_computing_data_reduction 'SAINT V8.40B (?, 2016)'
_computing_molecular_graphics 'Olex2 1.5 (Dolomanov et al., 2009)'
_computing_publication_material 'Olex2 1.5 (Dolomanov et al., 2009)'
_computing_structure_refinement 'SHELXL 2018/3 (Sheldrick, 2015)'
_computing_structure_solution 'SHELXT 2018/2 (Sheldrick, 2018)'
_diffrn_ambient_temperature 120.00
_diffrn_measured_fraction_theta_full 0.999
_diffrn_measured_fraction_theta_max 0.999
_diffrn_measurement_device_type 'Bruker D8 Quest with Photon III detector'
_diffrn_measurement_method 'phi and omega shutterless scans'
_diffrn_radiation_type MoK\a
_diffrn_radiation_wavelength 0.71073
_diffrn_reflns_av_R_equivalents 0.1257
_diffrn_reflns_av_unetI/netI 0.0707
_diffrn_reflns_Laue_measured_fraction_full 0.999
_diffrn_reflns_Laue_measured_fraction_max 0.999
_diffrn_reflns_limit_h_max 22
_diffrn_reflns_limit_h_min -22
_diffrn_reflns_limit_k_max 21
_diffrn_reflns_limit_k_min -20
_diffrn_reflns_limit_l_max 37
_diffrn_reflns_limit_l_min -35
_diffrn_reflns_number 67522
_diffrn_reflns_point_group_measured_fraction_full 0.999
_diffrn_reflns_point_group_measured_fraction_max 0.999
_diffrn_reflns_theta_full 25.242
_diffrn_reflns_theta_max 28.999
_diffrn_reflns_theta_min 1.941
_diffrn_source_current 1.4
_diffrn_source_power 0.07
_diffrn_source_voltage 50.0
_exptl_absorpt_coefficient_mu 3.032
_exptl_absorpt_correction_T_max 0.8622
_exptl_absorpt_correction_T_min 0.7189
_exptl_absorpt_correction_type multi-scan
_exptl_absorpt_process_details
;
SADABS-2016/2 (Bruker,2016/2) was used for absorption correction.
wR2(int) was 0.1249 before and 0.0846 after correction.
The Ratio of minimum to maximum transmission is 0.8338.
The \l/2 correction factor is Not present.
;
_exptl_crystal_colour colourless
_exptl_crystal_density_diffrn 1.387
_exptl_crystal_description block
_exptl_crystal_F_000 2992
_exptl_crystal_size_max 0.146
_exptl_crystal_size_mid 0.139
_exptl_crystal_size_min 0.122
_refine_diff_density_max 1.902
_refine_diff_density_min -1.151
_refine_diff_density_rms 0.159
_refine_ls_extinction_method none
_refine_ls_goodness_of_fit_ref 1.036
_refine_ls_hydrogen_treatment constr
_refine_ls_matrix_type full
_refine_ls_number_parameters 382
_refine_ls_number_reflns 9319
_refine_ls_number_restraints 0
_refine_ls_restrained_S_all 1.036
_refine_ls_R_factor_all 0.0661
_refine_ls_R_factor_gt 0.0431
_refine_ls_shift/su_max 0.003
_refine_ls_shift/su_mean 0.000
_refine_ls_structure_factor_coef Fsqd
_refine_ls_weighting_details 'w=1/[\s^2^(Fo^2^)+(0.0234P)^2^+5.7337P] where P=(Fo^2^+2Fc^2^)/3'
_refine_ls_weighting_scheme calc
_refine_ls_wR_factor_gt 0.0846
_refine_ls_wR_factor_ref 0.0978
_reflns_Friedel_coverage 0.000
_reflns_number_gt 6657
_reflns_number_total 9319
_reflns_threshold_expression 'I > 2\s(I)'
_cod_data_source_file d4sc02173h7.cif
_cod_data_source_block qq
_cod_depositor_comments 'Adding full bibliography for 1572545--1572551.cif.'
_cod_database_code 1572550
_shelx_shelxl_version_number 2018/3
_shelx_space_group_comment
;
The symmetry employed for this shelxl refinement is uniquely defined
by the following loop, which should always be used as a source of
symmetry information in preference to the above space-group names.
They are only intended as comments.
;
_olex2_refinement_description
;
1. Fixed Uiso
 At 1.2 times of:
  All C(H) groups
 At 1.5 times of:
  All C(H,H,H) groups
2.a Ternary CH refined with riding coordinates:
 C26(H26), C1(H1), C18(H18), C32(H32)
2.b Aromatic/amide H refined with riding coordinates:
 C14(H14), C12(H12), C24(H24), C13(H13), C22(H22), C9(H9), C7(H7), C23(H23),
 C8(H8), C6(H6)
2.c Idealised Me refined as rotating group:
 C35(H35A,H35B,H35C), C31(H31A,H31B,H31C), C28(H28A,H28B,H28C), C16(H16A,H16B,
 H16C), C17(H17A,H17B,H17C), C3(H3A,H3B,H3C), C20(H20A,H20B,H20C), C2(H2A,H2B,
 H2C), C27(H27A,H27B,H27C), C19(H19A,H19B,H19C), C34(H34A,H34B,H34C), C33(H33A,
 H33B,H33C)
;
_olex2_submission_special_instructions 'No special instructions were received'

loop_
_space_group_symop_operation_xyz
'x, y, z'
'-x+1/2, -y, z+1/2'
'-x, y+1/2, -z+1/2'
'x+1/2, -y+1/2, -z'
'-x, -y, -z'
'x-1/2, y, -z-1/2'
'x, -y-1/2, z-1/2'
'-x-1/2, y-1/2, z'

loop_
_atom_site_label
_atom_site_type_symbol
_atom_site_fract_x
_atom_site_fract_y
_atom_site_fract_z
_atom_site_U_iso_or_equiv
_atom_site_adp_type
_atom_site_occupancy
_atom_site_site_symmetry_order
_atom_site_calc_flag
_atom_site_refinement_flags_posn
_atom_site_refinement_flags_adp
_atom_site_refinement_flags_occupancy
_atom_site_disorder_assembly
_atom_site_disorder_group
Hf1 Hf 0.56443(2) 0.71747(2) 0.37783(2) 0.01478(6) Uani 1 1 d . . . . .
Si1 Si 0.61369(8) 0.88310(8) 0.44505(4) 0.0176(3) Uani 1 1 d . . . . .
N3 N 0.5356(2) 0.8203(2) 0.42261(13) 0.0155(8) Uani 1 1 d . . . . .
N4 N 0.4564(2) 0.6587(2) 0.36993(14) 0.0221(8) Uani 1 1 d . . . . .
N2 N 0.6960(2) 0.7871(2) 0.37517(12) 0.0156(7) Uani 1 1 d . . . . .
N1 N 0.5818(2) 0.7371(3) 0.30382(14) 0.0218(9) Uani 1 1 d . . . . .
C29 C 0.4521(3) 0.8360(3) 0.43567(16) 0.0178(9) Uani 1 1 d . . . . .
C15 C 0.7016(3) 0.8599(3) 0.40130(16) 0.0175(9) Uani 1 1 d . . . . .
C25 C 0.4031(3) 0.8894(3) 0.40585(17) 0.0197(10) Uani 1 1 d . . . . .
C4 C 0.6294(3) 0.7088(3) 0.27071(16) 0.0162(9) Uani 1 1 d . . . . .
C11 C 0.7580(3) 0.7656(3) 0.34411(16) 0.0180(9) Uani 1 1 d . . . . .
C30 C 0.3920(3) 0.6164(3) 0.36329(17) 0.0214(10) Uani 1 1 d . . . . .
C10 C 0.7589(3) 0.6810(3) 0.32001(15) 0.0188(9) Uani 1 1 d . . . . .
C14 C 0.7697(3) 0.9122(3) 0.39561(18) 0.0237(10) Uani 1 1 d . . . . .
H14 H 0.773713 0.961937 0.414679 0.028 Uiso 1 1 calc R U . . .
C5 C 0.7027(3) 0.6554(3) 0.28454(16) 0.0202(10) Uani 1 1 d . . . . .
C26 C 0.4376(3) 0.9288(3) 0.35902(17) 0.0217(10) Uani 1 1 d . . . . .
H26 H 0.498715 0.920150 0.358793 0.026 Uiso 1 1 calc R U . . .
C21 C 0.4155(3) 0.7961(3) 0.47682(16) 0.0206(10) Uani 1 1 d . . . . .
C12 C 0.8261(3) 0.8180(3) 0.33705(17) 0.0217(10) Uani 1 1 d . . . . .
H12 H 0.868708 0.802355 0.314798 0.026 Uiso 1 1 calc R U . . .
C35 C 0.6333(3) 0.6179(3) 0.41960(19) 0.0286(11) Uani 1 1 d . . . . .
H35A H 0.593819 0.581832 0.436850 0.043 Uiso 1 1 calc R U . . .
H35B H 0.670217 0.644328 0.443610 0.043 Uiso 1 1 calc R U . . .
H35C H 0.665877 0.584199 0.396535 0.043 Uiso 1 1 calc R U . . .
C1 C 0.6193(3) 0.7289(3) 0.21582(16) 0.0202(10) Uani 1 1 d . . . . .
H1 H 0.634900 0.677883 0.196569 0.024 Uiso 1 1 calc R U . . .
C24 C 0.3209(3) 0.9027(3) 0.41862(18) 0.0269(11) Uani 1 1 d . . . . .
H24 H 0.288255 0.938933 0.398861 0.032 Uiso 1 1 calc R U . . .
C13 C 0.8312(3) 0.8927(3) 0.36267(18) 0.0254(11) Uani 1 1 d . . . . .
H13 H 0.876310 0.929771 0.357581 0.030 Uiso 1 1 calc R U . . .
C22 C 0.3322(3) 0.8122(3) 0.48718(18) 0.0273(11) Uani 1 1 d . . . . .
H22 H 0.307367 0.785438 0.514710 0.033 Uiso 1 1 calc R U . . .
C9 C 0.8252(3) 0.6280(3) 0.33194(17) 0.0249(11) Uani 1 1 d . . . . .
H9 H 0.865735 0.646607 0.354727 0.030 Uiso 1 1 calc R U . . .
C7 C 0.7747(3) 0.5235(3) 0.27710(17) 0.0258(11) Uani 1 1 d . . . . .
H7 H 0.778794 0.469160 0.263069 0.031 Uiso 1 1 calc R U . . .
C31 C 0.3070(3) 0.6492(3) 0.3746(2) 0.0343(12) Uani 1 1 d . . . . .
H31A H 0.311341 0.706068 0.387917 0.051 Uiso 1 1 calc R U . . .
H31B H 0.280367 0.612797 0.398929 0.051 Uiso 1 1 calc R U . . .
H31C H 0.273995 0.650165 0.344370 0.051 Uiso 1 1 calc R U . . .
C23 C 0.2854(3) 0.8649(3) 0.45914(19) 0.0303(12) Uani 1 1 d . . . . .
H23 H 0.229335 0.875334 0.467358 0.036 Uiso 1 1 calc R U . . .
C18 C 0.4628(3) 0.7340(3) 0.50783(16) 0.0251(11) Uani 1 1 d . . . . .
H18 H 0.521355 0.733754 0.496091 0.030 Uiso 1 1 calc R U . . .
C8 C 0.8325(3) 0.5496(3) 0.31124(18) 0.0288(12) Uani 1 1 d . . . . .
H8 H 0.876784 0.513902 0.320365 0.035 Uiso 1 1 calc R U . . .
C28 C 0.4016(3) 0.8864(3) 0.31319(18) 0.0306(12) Uani 1 1 d . . . . .
H28A H 0.341428 0.892978 0.313046 0.046 Uiso 1 1 calc R U . . .
H28B H 0.415482 0.826652 0.313618 0.046 Uiso 1 1 calc R U . . .
H28C H 0.424856 0.912309 0.283569 0.046 Uiso 1 1 calc R U . . .
C16 C 0.6508(3) 0.8576(3) 0.50844(17) 0.0305(12) Uani 1 1 d . . . . .
H16A H 0.606850 0.869182 0.532282 0.046 Uiso 1 1 calc R U . . .
H16B H 0.699244 0.891902 0.516198 0.046 Uiso 1 1 calc R U . . .
H16C H 0.665828 0.798199 0.510091 0.046 Uiso 1 1 calc R U . . .
C6 C 0.7116(3) 0.5756(3) 0.26339(17) 0.0257(11) Uani 1 1 d . . . . .
H6 H 0.673145 0.557460 0.239200 0.031 Uiso 1 1 calc R U . . .
C32 C 0.3967(3) 0.5252(3) 0.34566(19) 0.0284(12) Uani 1 1 d . . . . .
H32 H 0.341828 0.508855 0.331769 0.034 Uiso 1 1 calc R U . . .
C17 C 0.5903(3) 0.9964(3) 0.44424(18) 0.0260(11) Uani 1 1 d . . . . .
H17A H 0.584442 1.015393 0.410092 0.039 Uiso 1 1 calc R U . . .
H17B H 0.635399 1.027217 0.460116 0.039 Uiso 1 1 calc R U . . .
H17C H 0.538714 1.006770 0.462101 0.039 Uiso 1 1 calc R U . . .
C3 C 0.6804(3) 0.7986(3) 0.20298(19) 0.0324(12) Uani 1 1 d . . . . .
H3A H 0.682080 0.806175 0.167174 0.049 Uiso 1 1 calc R U . . .
H3B H 0.735551 0.783419 0.214904 0.049 Uiso 1 1 calc R U . . .
H3C H 0.662785 0.850903 0.218647 0.049 Uiso 1 1 calc R U . . .
C20 C 0.4290(4) 0.6453(3) 0.50223(18) 0.0353(13) Uani 1 1 d . . . . .
H20A H 0.371706 0.643572 0.513880 0.053 Uiso 1 1 calc R U . . .
H20B H 0.462559 0.606486 0.521730 0.053 Uiso 1 1 calc R U . . .
H20C H 0.430867 0.628833 0.467468 0.053 Uiso 1 1 calc R U . . .
C2 C 0.5309(3) 0.7507(3) 0.20356(17) 0.0287(12) Uani 1 1 d . . . . .
H2A H 0.513718 0.799397 0.222938 0.043 Uiso 1 1 calc R U . . .
H2B H 0.495115 0.702987 0.211394 0.043 Uiso 1 1 calc R U . . .
H2C H 0.526415 0.763699 0.168384 0.043 Uiso 1 1 calc R U . . .
C27 C 0.4207(3) 1.0235(3) 0.35691(19) 0.0303(12) Uani 1 1 d . . . . .
H27A H 0.450517 1.047900 0.328989 0.045 Uiso 1 1 calc R U . . .
H27B H 0.439509 1.049661 0.387559 0.045 Uiso 1 1 calc R U . . .
H27C H 0.361329 1.033127 0.352841 0.045 Uiso 1 1 calc R U . . .
C19 C 0.4632(4) 0.7588(3) 0.56247(18) 0.0368(14) Uani 1 1 d . . . . .
H19A H 0.482355 0.816728 0.565765 0.055 Uiso 1 1 calc R U . . .
H19B H 0.500215 0.721536 0.580721 0.055 Uiso 1 1 calc R U . . .
H19C H 0.407112 0.754062 0.575798 0.055 Uiso 1 1 calc R U . . .
C34 C 0.4618(4) 0.5156(4) 0.3056(2) 0.0419(15) Uani 1 1 d . . . . .
H34A H 0.449096 0.553546 0.278265 0.063 Uiso 1 1 calc R U . . .
H34B H 0.462003 0.457725 0.293637 0.063 Uiso 1 1 calc R U . . .
H34C H 0.516269 0.529398 0.319098 0.063 Uiso 1 1 calc R U . . .
C33 C 0.4152(4) 0.4698(3) 0.3895(2) 0.0448(16) Uani 1 1 d . . . . .
H33A H 0.469615 0.484024 0.402869 0.067 Uiso 1 1 calc R U . . .
H33B H 0.414760 0.411045 0.379205 0.067 Uiso 1 1 calc R U . . .
H33C H 0.373032 0.478572 0.414930 0.067 Uiso 1 1 calc R U . . .

loop_
_atom_site_aniso_label
_atom_site_aniso_U_11
_atom_site_aniso_U_22
_atom_site_aniso_U_33
_atom_site_aniso_U_23
_atom_site_aniso_U_13
_atom_site_aniso_U_12
Hf1 0.01407(9) 0.01451(10) 0.01576(10) -0.00258(7) -0.00014(7) 0.00030(7)
Si1 0.0191(7) 0.0169(6) 0.0167(6) -0.0038(5) -0.0015(5) -0.0003(5)
N3 0.021(2) 0.0142(18) 0.0112(17) -0.0007(14) -0.0018(15) 0.0034(15)
N4 0.020(2) 0.025(2) 0.021(2) -0.0016(16) -0.0017(16) -0.0029(16)
N2 0.0141(18) 0.0183(18) 0.0145(17) -0.0009(15) -0.0011(14) 0.0024(15)
N1 0.020(2) 0.026(2) 0.0191(19) -0.0025(16) -0.0001(16) -0.0009(17)
C29 0.017(2) 0.017(2) 0.019(2) -0.0033(17) 0.0015(17) -0.0040(18)
C15 0.013(2) 0.020(2) 0.020(2) -0.0017(17) -0.0039(17) -0.0004(18)
C25 0.021(2) 0.018(2) 0.020(2) 0.0008(18) 0.0025(19) 0.0011(19)
C4 0.014(2) 0.016(2) 0.019(2) -0.0027(17) -0.0020(17) -0.0037(17)
C11 0.018(2) 0.022(2) 0.015(2) 0.0011(17) -0.0066(17) 0.0040(18)
C30 0.021(3) 0.024(2) 0.019(2) 0.0017(19) -0.0062(19) -0.0003(19)
C10 0.019(2) 0.024(2) 0.013(2) 0.0023(17) 0.0044(17) 0.0051(19)
C14 0.023(3) 0.017(2) 0.031(3) -0.0026(19) -0.006(2) -0.003(2)
C5 0.022(2) 0.021(2) 0.017(2) 0.0011(18) 0.0002(18) 0.001(2)
C26 0.020(2) 0.018(2) 0.026(2) 0.0038(18) 0.002(2) 0.0034(19)
C21 0.028(3) 0.019(2) 0.015(2) -0.0019(17) 0.0037(18) -0.0003(19)
C12 0.018(2) 0.025(2) 0.022(2) 0.0004(19) 0.0028(19) 0.002(2)
C35 0.026(3) 0.023(3) 0.036(3) 0.001(2) -0.002(2) -0.001(2)
C1 0.020(2) 0.021(2) 0.020(2) 0.0002(18) 0.0020(18) 0.0001(19)
C24 0.022(3) 0.024(3) 0.034(3) 0.001(2) 0.002(2) 0.005(2)
C13 0.018(2) 0.023(3) 0.034(3) 0.000(2) 0.000(2) 0.001(2)
C22 0.035(3) 0.025(3) 0.022(3) 0.000(2) 0.008(2) -0.006(2)
C9 0.019(2) 0.034(3) 0.022(2) 0.000(2) -0.0024(19) 0.002(2)
C7 0.032(3) 0.020(3) 0.025(3) -0.0054(19) 0.007(2) 0.009(2)
C31 0.018(3) 0.038(3) 0.047(3) -0.005(3) 0.000(2) -0.003(2)
C23 0.020(3) 0.034(3) 0.037(3) -0.001(2) 0.014(2) 0.005(2)
C18 0.037(3) 0.025(3) 0.014(2) 0.0035(18) 0.003(2) -0.002(2)
C8 0.032(3) 0.027(3) 0.028(3) 0.004(2) 0.002(2) 0.012(2)
C28 0.037(3) 0.033(3) 0.022(3) 0.000(2) -0.007(2) 0.001(2)
C16 0.031(3) 0.041(3) 0.020(2) 0.000(2) -0.003(2) 0.000(2)
C6 0.033(3) 0.024(3) 0.020(2) -0.0039(19) -0.002(2) 0.000(2)
C32 0.027(3) 0.023(3) 0.035(3) -0.003(2) -0.008(2) -0.007(2)
C17 0.025(3) 0.025(3) 0.028(3) -0.005(2) 0.000(2) -0.004(2)
C3 0.034(3) 0.030(3) 0.034(3) 0.006(2) -0.002(2) -0.002(2)
C20 0.054(4) 0.027(3) 0.025(3) 0.002(2) 0.005(3) -0.002(3)
C2 0.026(3) 0.039(3) 0.020(2) 0.000(2) -0.008(2) 0.003(2)
C27 0.037(3) 0.024(3) 0.030(3) 0.007(2) -0.001(2) 0.004(2)
C19 0.059(4) 0.031(3) 0.020(3) 0.002(2) 0.000(3) -0.002(3)
C34 0.039(4) 0.038(3) 0.049(4) -0.021(3) -0.001(3) -0.002(3)
C33 0.052(4) 0.024(3) 0.059(4) 0.004(3) -0.017(3) -0.010(3)

loop_
_atom_type_symbol
_atom_type_description
_atom_type_scat_dispersion_real
_atom_type_scat_dispersion_imag
_atom_type_scat_source
C C 0.0033 0.0016 'International Tables Vol C Tables 4.2.6.8 and 6.1.1.4'
H H 0.0000 0.0000 'International Tables Vol C Tables 4.2.6.8 and 6.1.1.4'
Hf Hf -0.5830 6.1852 'International Tables Vol C Tables 4.2.6.8 and 6.1.1.4'
N N 0.0061 0.0033 'International Tables Vol C Tables 4.2.6.8 and 6.1.1.4'
Si Si 0.0817 0.0704 'International Tables Vol C Tables 4.2.6.8 and 6.1.1.4'

loop_
_geom_angle_atom_site_label_1
_geom_angle_atom_site_label_2
_geom_angle_atom_site_label_3
_geom_angle
_geom_angle_site_symmetry_1
_geom_angle_site_symmetry_3
_geom_angle_publ_flag
N3 Hf1 N2 81.47(13) . . ?
N3 Hf1 C35 111.85(16) . . ?
N4 Hf1 N3 103.63(16) . . ?
N4 Hf1 N2 172.09(13) . . ?
N4 Hf1 N1 94.97(15) . . ?
N4 Hf1 C35 98.99(17) . . ?
N1 Hf1 N3 118.58(15) . . ?
N1 Hf1 N2 77.21(14) . . ?
N1 Hf1 C35 122.24(17) . . ?
C35 Hf1 N2 84.44(16) . . ?
N3 Si1 C15 102.46(19) . . ?
N3 Si1 C16 115.7(2) . . ?
N3 Si1 C17 114.5(2) . . ?
C16 Si1 C15 107.1(2) . . ?
C17 Si1 C15 109.8(2) . . ?
C17 Si1 C16 106.9(2) . . ?
Si1 N3 Hf1 119.8(2) . . ?
C29 N3 Hf1 119.6(3) . . ?
C29 N3 Si1 120.5(3) . . ?
C30 N4 Hf1 174.8(4) . . ?
C15 N2 Hf1 115.9(3) . . ?
C11 N2 Hf1 123.9(3) . . ?
C11 N2 C15 119.3(4) . . ?
C4 N1 Hf1 136.3(3) . . ?
C25 C29 N3 119.7(4) . . ?
C21 C29 N3 121.1(4) . . ?
C21 C29 C25 119.1(4) . . ?
N2 C15 Si1 116.4(3) . . ?
N2 C15 C14 120.4(4) . . ?
C14 C15 Si1 123.2(3) . . ?
C29 C25 C26 121.3(4) . . ?
C24 C25 C29 119.0(4) . . ?
C24 C25 C26 119.6(4) . . ?
N1 C4 C5 120.2(4) . . ?
N1 C4 C1 123.4(4) . . ?
C5 C4 C1 116.3(4) . . ?
N2 C11 C10 120.4(4) . . ?
N2 C11 C12 121.2(4) . . ?
C12 C11 C10 118.1(4) . . ?
N4 C30 C31 122.8(4) . . ?
N4 C30 C32 120.9(5) . . ?
C31 C30 C32 116.1(4) . . ?
C5 C10 C11 124.2(4) . . ?
C5 C10 C9 118.9(4) . . ?
C9 C10 C11 116.7(4) . . ?
C15 C14 H14 119.7 . . ?
C13 C14 C15 120.6(4) . . ?
C13 C14 H14 119.7 . . ?
C10 C5 C4 121.5(4) . . ?
C10 C5 C6 119.0(4) . . ?
C6 C5 C4 119.4(4) . . ?
C25 C26 H26 108.1 . . ?
C25 C26 C28 110.9(4) . . ?
C25 C26 C27 111.9(4) . . ?
C28 C26 H26 108.1 . . ?
C28 C26 C27 109.7(4) . . ?
C27 C26 H26 108.1 . . ?
C29 C21 C18 121.5(4) . . ?
C22 C21 C29 118.6(4) . . ?
C22 C21 C18 119.8(4) . . ?
C11 C12 H12 120.2 . . ?
C13 C12 C11 119.6(4) . . ?
C13 C12 H12 120.2 . . ?
Hf1 C35 H35A 109.5 . . ?
Hf1 C35 H35B 109.5 . . ?
Hf1 C35 H35C 109.5 . . ?
H35A C35 H35B 109.5 . . ?
H35A C35 H35C 109.5 . . ?
H35B C35 H35C 109.5 . . ?
C4 C1 H1 108.1 . . ?
C3 C1 C4 107.7(4) . . ?
C3 C1 H1 108.1 . . ?
C2 C1 C4 111.3(4) . . ?
C2 C1 H1 108.1 . . ?
C2 C1 C3 113.3(4) . . ?
C25 C24 H24 119.0 . . ?
C23 C24 C25 122.0(5) . . ?
C23 C24 H24 119.0 . . ?
C14 C13 C12 118.7(5) . . ?
C14 C13 H13 120.7 . . ?
C12 C13 H13 120.7 . . ?
C21 C22 H22 118.8 . . ?
C23 C22 C21 122.3(5) . . ?
C23 C22 H22 118.8 . . ?
C10 C9 H9 119.4 . . ?
C8 C9 C10 121.3(5) . . ?
C8 C9 H9 119.4 . . ?
C8 C7 H7 119.9 . . ?
C6 C7 H7 119.9 . . ?
C6 C7 C8 120.3(5) . . ?
C30 C31 H31A 109.5 . . ?
C30 C31 H31B 109.5 . . ?
C30 C31 H31C 109.5 . . ?
H31A C31 H31B 109.5 . . ?
H31A C31 H31C 109.5 . . ?
H31B C31 H31C 109.5 . . ?
C24 C23 H23 120.5 . . ?
C22 C23 C24 118.9(5) . . ?
C22 C23 H23 120.5 . . ?
C21 C18 H18 107.8 . . ?
C21 C18 C20 111.8(4) . . ?
C21 C18 C19 111.7(4) . . ?
C20 C18 H18 107.8 . . ?
C20 C18 C19 109.7(4) . . ?
C19 C18 H18 107.8 . . ?
C9 C8 C7 119.4(5) . . ?
C9 C8 H8 120.3 . . ?
C7 C8 H8 120.3 . . ?
C26 C28 H28A 109.5 . . ?
C26 C28 H28B 109.5 . . ?
C26 C28 H28C 109.5 . . ?
H28A C28 H28B 109.5 . . ?
H28A C28 H28C 109.5 . . ?
H28B C28 H28C 109.5 . . ?
Si1 C16 H16A 109.5 . . ?
Si1 C16 H16B 109.5 . . ?
Si1 C16 H16C 109.5 . . ?
H16A C16 H16B 109.5 . . ?
H16A C16 H16C 109.5 . . ?
H16B C16 H16C 109.5 . . ?
C5 C6 H6 119.5 . . ?
C7 C6 C5 121.1(5) . . ?
C7 C6 H6 119.5 . . ?
C30 C32 H32 108.7 . . ?
C34 C32 C30 110.6(4) . . ?
C34 C32 H32 108.7 . . ?
C33 C32 C30 108.6(4) . . ?
C33 C32 H32 108.7 . . ?
C33 C32 C34 111.5(5) . . ?
Si1 C17 H17A 109.5 . . ?
Si1 C17 H17B 109.5 . . ?
Si1 C17 H17C 109.5 . . ?
H17A C17 H17B 109.5 . . ?
H17A C17 H17C 109.5 . . ?
H17B C17 H17C 109.5 . . ?
C1 C3 H3A 109.5 . . ?
C1 C3 H3B 109.5 . . ?
C1 C3 H3C 109.5 . . ?
H3A C3 H3B 109.5 . . ?
H3A C3 H3C 109.5 . . ?
H3B C3 H3C 109.5 . . ?
C18 C20 H20A 109.5 . . ?
C18 C20 H20B 109.5 . . ?
C18 C20 H20C 109.5 . . ?
H20A C20 H20B 109.5 . . ?
H20A C20 H20C 109.5 . . ?
H20B C20 H20C 109.5 . . ?
C1 C2 H2A 109.5 . . ?
C1 C2 H2B 109.5 . . ?
C1 C2 H2C 109.5 . . ?
H2A C2 H2B 109.5 . . ?
H2A C2 H2C 109.5 . . ?
H2B C2 H2C 109.5 . . ?
C26 C27 H27A 109.5 . . ?
C26 C27 H27B 109.5 . . ?
C26 C27 H27C 109.5 . . ?
H27A C27 H27B 109.5 . . ?
H27A C27 H27C 109.5 . . ?
H27B C27 H27C 109.5 . . ?
C18 C19 H19A 109.5 . . ?
C18 C19 H19B 109.5 . . ?
C18 C19 H19C 109.5 . . ?
H19A C19 H19B 109.5 . . ?
H19A C19 H19C 109.5 . . ?
H19B C19 H19C 109.5 . . ?
C32 C34 H34A 109.5 . . ?
C32 C34 H34B 109.5 . . ?
C32 C34 H34C 109.5 . . ?
H34A C34 H34B 109.5 . . ?
H34A C34 H34C 109.5 . . ?
H34B C34 H34C 109.5 . . ?
C32 C33 H33A 109.5 . . ?
C32 C33 H33B 109.5 . . ?
C32 C33 H33C 109.5 . . ?
H33A C33 H33B 109.5 . . ?
H33A C33 H33C 109.5 . . ?
H33B C33 H33C 109.5 . . ?

loop_
_geom_bond_atom_site_label_1
_geom_bond_atom_site_label_2
_geom_bond_distance
_geom_bond_site_symmetry_2
_geom_bond_publ_flag
Hf1 N3 2.097(3) . ?
Hf1 N4 1.997(4) . ?
Hf1 N2 2.404(4) . ?
Hf1 N1 2.053(4) . ?
Hf1 C35 2.249(5) . ?
Si1 N3 1.724(4) . ?
Si1 C15 1.891(5) . ?
Si1 C16 1.868(5) . ?
Si1 C17 1.850(5) . ?
N3 C29 1.421(6) . ?
N4 C30 1.257(6) . ?
N2 C15 1.364(5) . ?
N2 C11 1.356(6) . ?
N1 C4 1.267(6) . ?
C29 C25 1.418(6) . ?
C29 C21 1.416(6) . ?
C15 C14 1.394(6) . ?
C25 C26 1.524(6) . ?
C25 C24 1.392(7) . ?
C4 C5 1.510(6) . ?
C4 C1 1.533(6) . ?
C11 C10 1.501(6) . ?
C11 C12 1.398(6) . ?
C30 C31 1.504(7) . ?
C30 C32 1.536(7) . ?
C10 C5 1.387(6) . ?
C10 C9 1.404(6) . ?
C14 H14 0.9500 . ?
C14 C13 1.374(7) . ?
C5 C6 1.406(6) . ?
C26 H26 1.0000 . ?
C26 C28 1.532(6) . ?
C26 C27 1.538(6) . ?
C21 C22 1.402(7) . ?
C21 C18 1.511(7) . ?
C12 H12 0.9500 . ?
C12 C13 1.384(6) . ?
C35 H35A 0.9800 . ?
C35 H35B 0.9800 . ?
C35 H35C 0.9800 . ?
C1 H1 1.0000 . ?
C1 C3 1.530(7) . ?
C1 C2 1.512(7) . ?
C24 H24 0.9500 . ?
C24 C23 1.381(7) . ?
C13 H13 0.9500 . ?
C22 H22 0.9500 . ?
C22 C23 1.364(7) . ?
C9 H9 0.9500 . ?
C9 C8 1.378(7) . ?
C7 H7 0.9500 . ?
C7 C8 1.382(7) . ?
C7 C6 1.370(7) . ?
C31 H31A 0.9800 . ?
C31 H31B 0.9800 . ?
C31 H31C 0.9800 . ?
C23 H23 0.9500 . ?
C18 H18 1.0000 . ?
C18 C20 1.527(7) . ?
C18 C19 1.536(6) . ?
C8 H8 0.9500 . ?
C28 H28A 0.9800 . ?
C28 H28B 0.9800 . ?
C28 H28C 0.9800 . ?
C16 H16A 0.9800 . ?
C16 H16B 0.9800 . ?
C16 H16C 0.9800 . ?
C6 H6 0.9500 . ?
C32 H32 1.0000 . ?
C32 C34 1.522(7) . ?
C32 C33 1.513(7) . ?
C17 H17A 0.9800 . ?
C17 H17B 0.9800 . ?
C17 H17C 0.9800 . ?
C3 H3A 0.9800 . ?
C3 H3B 0.9800 . ?
C3 H3C 0.9800 . ?
C20 H20A 0.9800 . ?
C20 H20B 0.9800 . ?
C20 H20C 0.9800 . ?
C2 H2A 0.9800 . ?
C2 H2B 0.9800 . ?
C2 H2C 0.9800 . ?
C27 H27A 0.9800 . ?
C27 H27B 0.9800 . ?
C27 H27C 0.9800 . ?
C19 H19A 0.9800 . ?
C19 H19B 0.9800 . ?
C19 H19C 0.9800 . ?
C34 H34A 0.9800 . ?
C34 H34B 0.9800 . ?
C34 H34C 0.9800 . ?
C33 H33A 0.9800 . ?
C33 H33B 0.9800 . ?
C33 H33C 0.9800 . ?

loop_
_geom_torsion_atom_site_label_1
_geom_torsion_atom_site_label_2
_geom_torsion_atom_site_label_3
_geom_torsion_atom_site_label_4
_geom_torsion
_geom_torsion_site_symmetry_1
_geom_torsion_site_symmetry_2
_geom_torsion_site_symmetry_3
_geom_torsion_site_symmetry_4
_geom_torsion_publ_flag
Hf1 N3 C29 C25 -91.5(4) . . . . ?
Hf1 N3 C29 C21 85.6(5) . . . . ?
Hf1 N2 C15 Si1 11.7(4) . . . . ?
Hf1 N2 C15 C14 -169.1(3) . . . . ?
Hf1 N2 C11 C10 -18.9(5) . . . . ?
Hf1 N2 C11 C12 166.9(3) . . . . ?
Hf1 N1 C4 C5 -10.9(7) . . . . ?
Hf1 N1 C4 C1 171.8(3) . . . . ?
Si1 N3 C29 C25 90.8(5) . . . . ?
Si1 N3 C29 C21 -92.1(5) . . . . ?
Si1 C15 C14 C13 -179.0(4) . . . . ?
N3 Si1 C15 N2 -19.8(4) . . . . ?
N3 Si1 C15 C14 161.0(4) . . . . ?
N3 C29 C25 C26 1.7(7) . . . . ?
N3 C29 C25 C24 178.7(4) . . . . ?
N3 C29 C21 C22 -178.3(4) . . . . ?
N3 C29 C21 C18 -1.4(7) . . . . ?
N4 C30 C32 C34 -41.6(6) . . . . ?
N4 C30 C32 C33 81.1(6) . . . . ?
N2 C15 C14 C13 1.8(7) . . . . ?
N2 C11 C10 C5 68.3(6) . . . . ?
N2 C11 C10 C9 -116.8(5) . . . . ?
N2 C11 C12 C13 0.9(7) . . . . ?
N1 C4 C5 C10 -51.3(6) . . . . ?
N1 C4 C5 C6 124.6(5) . . . . ?
N1 C4 C1 C3 99.2(5) . . . . ?
N1 C4 C1 C2 -25.5(6) . . . . ?
C29 C25 C26 C28 106.4(5) . . . . ?
C29 C25 C26 C27 -130.8(5) . . . . ?
C29 C25 C24 C23 -0.7(7) . . . . ?
C29 C21 C22 C23 -0.2(7) . . . . ?
C29 C21 C18 C20 -111.9(5) . . . . ?
C29 C21 C18 C19 124.7(5) . . . . ?
C15 Si1 N3 Hf1 20.6(3) . . . . ?
C15 Si1 N3 C29 -161.7(3) . . . . ?
C15 N2 C11 C10 171.9(4) . . . . ?
C15 N2 C11 C12 -2.3(6) . . . . ?
C15 C14 C13 C12 -3.1(7) . . . . ?
C25 C29 C21 C22 -1.2(7) . . . . ?
C25 C29 C21 C18 175.7(4) . . . . ?
C25 C24 C23 C22 -0.7(8) . . . . ?
C4 C5 C6 C7 -176.3(4) . . . . ?
C11 N2 C15 Si1 -178.3(3) . . . . ?
C11 N2 C15 C14 1.0(6) . . . . ?
C11 C10 C5 C4 -6.3(7) . . . . ?
C11 C10 C5 C6 177.8(4) . . . . ?
C11 C10 C9 C8 -179.0(4) . . . . ?
C11 C12 C13 C14 1.8(7) . . . . ?
C10 C11 C12 C13 -173.5(4) . . . . ?
C10 C5 C6 C7 -0.3(7) . . . . ?
C10 C9 C8 C7 1.7(8) . . . . ?
C5 C4 C1 C3 -78.1(5) . . . . ?
C5 C4 C1 C2 157.1(4) . . . . ?
C5 C10 C9 C8 -3.8(7) . . . . ?
C26 C25 C24 C23 176.4(5) . . . . ?
C21 C29 C25 C26 -175.4(4) . . . . ?
C21 C29 C25 C24 1.6(7) . . . . ?
C21 C22 C23 C24 1.1(8) . . . . ?
C12 C11 C10 C5 -117.3(5) . . . . ?
C12 C11 C10 C9 57.6(6) . . . . ?
C1 C4 C5 C10 126.2(5) . . . . ?
C1 C4 C5 C6 -57.9(6) . . . . ?
C24 C25 C26 C28 -70.6(6) . . . . ?
C24 C25 C26 C27 52.2(6) . . . . ?
C22 C21 C18 C20 65.0(6) . . . . ?
C22 C21 C18 C19 -58.5(6) . . . . ?
C9 C10 C5 C4 178.9(4) . . . . ?
C9 C10 C5 C6 3.0(7) . . . . ?
C31 C30 C32 C34 141.7(5) . . . . ?
C31 C30 C32 C33 -95.6(5) . . . . ?
C18 C21 C22 C23 -177.1(5) . . . . ?
C8 C7 C6 C5 -1.7(8) . . . . ?
C16 Si1 N3 Hf1 -95.5(3) . . . . ?
C16 Si1 N3 C29 82.2(4) . . . . ?
C16 Si1 C15 N2 102.4(4) . . . . ?
C16 Si1 C15 C14 -76.8(4) . . . . ?
C6 C7 C8 C9 1.0(8) . . . . ?
C17 Si1 N3 Hf1 139.4(2) . . . . ?
C17 Si1 N3 C29 -42.9(4) . . . . ?
C17 Si1 C15 N2 -141.9(3) . . . . ?
C17 Si1 C15 C14 38.9(5) . . . . ?
